data_1559847
loop_
_publ_author_name
'Doboszewski, Bogdan'
'Nazarenko, Alexander Y.'

_publ_section_title
;
 1,2-<i>O</i>-Isopropylidene-\b-<small>D</small>-<i>lyxo</i>-furanose
;
_journal_coeditor_code ZQ4044
_journal_issue 12
_journal_name_full IUCrData
_journal_page_first x201630
_journal_paper_doi 10.1107/S2414314620016302
_journal_volume 5
_journal_year 2020
_chemical_absolute_configuration ad
_chemical_formula_iupac 'C8 H14 O5'
_chemical_formula_moiety 'C8 H14 O5'
_chemical_formula_sum 'C8 H14 O5'
_chemical_formula_weight 190.19
_chemical_name_systematic
;
1,2-<i>O</i>-Isopropylidene-\b-D-<i>lyxo</i>-furanose
;
_space_group_crystal_system orthorhombic
_space_group_IT_number 19
_space_group_name_Hall 'P 2ac 2ab'
_space_group_name_H-M_alt 'P 21 21 21'
_atom_sites_solution_hydrogens difmap
_atom_sites_solution_primary dual
_atom_sites_solution_secondary difmap
_audit_creation_method
;
Olex2 1.2
(compiled 2017.08.10 svn.r3458 for OlexSys, GUI svn.r5381)
;
_cell_angle_alpha 90
_cell_angle_beta 90
_cell_angle_gamma 90
_cell_formula_units_Z 4
_cell_length_a 5.9196(3)
_cell_length_b 7.3562(4)
_cell_length_c 21.1126(12)
_cell_measurement_reflns_used 9980
_cell_measurement_temperature 173(2)
_cell_measurement_theta_max 37.33
_cell_measurement_theta_min 2.93
_cell_volume 919.36(9)
_computing_cell_refinement
;
SAINT (Bruker, 2013)
;
_computing_data_collection
;
APEX2 (Bruker, 2013)
;
_computing_data_reduction
;
SAINT (Bruker, 2013)
;
_computing_molecular_graphics
;
<i>OLEX2</i> (Dolomanov <i>et al.</i>,  2009), Mercury (Macrae <i>et
al.</i>,  2020)
;
_computing_publication_material
;
<i>OLEX2</i> (Dolomanov <i>et al.</i>,  2009)
;
_computing_structure_refinement
;
SHELXL (Sheldrick, 2015b)
;
_computing_structure_solution
;
SHELXT (Sheldrick, 2015a)
;
_diffrn_ambient_temperature 173.15
_diffrn_detector_area_resol_mean 10.4
_diffrn_measured_fraction_theta_full 0.999
_diffrn_measured_fraction_theta_max 1.000
_diffrn_measurement_device_type 'Bruker PHOTON-100 CMOS'
_diffrn_measurement_method '\f and \w scans'
_diffrn_radiation_monochromator graphite
_diffrn_radiation_type MoK\a
_diffrn_radiation_wavelength 0.71073
_diffrn_reflns_av_R_equivalents 0.0291
_diffrn_reflns_av_unetI/netI 0.0283
_diffrn_reflns_limit_h_max 10
_diffrn_reflns_limit_h_min -9
_diffrn_reflns_limit_k_max 12
_diffrn_reflns_limit_k_min -12
_diffrn_reflns_limit_l_max 36
_diffrn_reflns_limit_l_min -27
_diffrn_reflns_number 20693
_diffrn_reflns_theta_full 26.000
_diffrn_reflns_theta_max 37.766
_diffrn_reflns_theta_min 2.932
_diffrn_source 'sealed tube'
_diffrn_standards_number 0
_exptl_absorpt_coefficient_mu 0.115
_exptl_absorpt_correction_T_max 1.0000
_exptl_absorpt_correction_T_min 0.9439
_exptl_absorpt_correction_type multi-scan
_exptl_absorpt_process_details
;
(SADABS; Krause <i>et al.</i>,  2015)
;
_exptl_crystal_colour colourless
_exptl_crystal_density_diffrn 1.374
_exptl_crystal_description block
_exptl_crystal_F_000 408
_exptl_crystal_size_max 0.447
_exptl_crystal_size_mid 0.433
_exptl_crystal_size_min 0.369
_refine_diff_density_max 0.407
_refine_diff_density_min -0.304
_refine_ls_abs_structure_details
;
Flack <i>x</i> determined using 1496 quotients
[(<i>I</i>^+^)-(<i>I</i>^-^)]/[(<i>I</i>^+^)+(<i>I</i>^-^)]
(Parsons <i>et al.</i>,  2013)
;
_refine_ls_abs_structure_Flack 0.3(2)
_refine_ls_extinction_method none
_refine_ls_goodness_of_fit_ref 1.028
_refine_ls_hydrogen_treatment refall
_refine_ls_matrix_type full
_refine_ls_number_parameters 174
_refine_ls_number_reflns 4938
_refine_ls_number_restraints 0
_refine_ls_restrained_S_all 1.028
_refine_ls_R_factor_all 0.0566
_refine_ls_R_factor_gt 0.0425
_refine_ls_shift/su_max 0.000
_refine_ls_shift/su_mean 0.000
_refine_ls_structure_factor_coef Fsqd
_refine_ls_weighting_details 'w=1/[\s^2^(Fo^2^)+(0.0654P)^2^+0.0319P] where P=(Fo^2^+2Fc^2^)/3'
_refine_ls_weighting_scheme calc
_refine_ls_wR_factor_gt 0.1004
_refine_ls_wR_factor_ref 0.1086
_reflns_number_gt 4094
_reflns_number_total 4938
_reflns_threshold_expression 'I > 2\s(I)'
_cod_data_source_file zq4044sup1.cif
_cod_data_source_block I
_cod_database_code 1559847
_shelx_space_group_comment
;
The symmetry employed for this shelxl refinement is uniquely defined
by the following loop, which should always be used as a source of
symmetry information in preference to the above space-group names.
They are only intended as comments.
;

loop_
_space_group_symop_operation_xyz
'x, y, z'
'-x+1/2, -y, z+1/2'
'-x, y+1/2, -z+1/2'
'x+1/2, -y+1/2, -z'

loop_
_atom_site_type_symbol
_atom_site_label
_atom_site_fract_x
_atom_site_fract_y
_atom_site_fract_z
_atom_site_U_iso_or_equiv
_atom_site_adp_type
_atom_site_calc_flag
_atom_site_occupancy
_atom_site_disorder_assembly
_atom_site_disorder_group
O O1 0.94830(15) 0.59218(11) 0.12758(4) 0.02153(15) Uani d 1 . .
O O2 0.66312(15) 0.80371(13) 0.20056(4) 0.02597(18) Uani d 1 . .
H H2 0.556(4) 0.878(3) 0.2138(10) 0.044(6) Uiso d 1 . .
O O3 1.1047(2) 0.99300(12) 0.10435(5) 0.0312(2) Uani d 1 . .
O O4 1.21881(17) 0.71302(12) 0.06429(5) 0.02782(19) Uani d 1 . .
O O8 1.31943(18) 1.00933(18) 0.22671(6) 0.0398(3) Uani d 1 . .
H H8 1.294(4) 1.090(3) 0.2540(11) 0.044(6) Uiso d 1 . .
C C5 1.0438(2) 0.84268(15) 0.06643(5) 0.02228(19) Uani d 1 . .
H H5 1.021(4) 0.887(3) 0.0247(9) 0.034(5) Uiso d 1 . .
C C6 0.7654(2) 0.88480(15) 0.14745(5) 0.02169(19) Uani d 1 . .
H H6 0.661(3) 0.966(3) 0.1270(9) 0.029(5) Uiso d 1 . .
C C7 1.1331(2) 0.54276(15) 0.08756(5) 0.02213(19) Uani d 1 . .
C C9 0.9802(2) 0.99245(15) 0.16300(5) 0.0234(2) Uani d 1 . .
H H9 0.946(3) 1.122(2) 0.1724(8) 0.021(4) Uiso d 1 . .
C C10 0.8456(2) 0.74699(15) 0.09853(5) 0.02134(18) Uani d 1 . .
H H10 0.728(4) 0.710(3) 0.0702(8) 0.029(5) Uiso d 1 . .
C C11 1.3131(2) 0.45089(18) 0.12639(7) 0.0291(2) Uani d 1 . .
H H11A 1.446(5) 0.431(4) 0.0981(11) 0.057(7) Uiso d 1 . .
H H11B 1.367(4) 0.524(3) 0.1593(11) 0.039(5) Uiso d 1 . .
H H11C 1.264(4) 0.337(3) 0.1401(9) 0.040(5) Uiso d 1 . .
C C12 1.1131(2) 0.91394(18) 0.21779(6) 0.0272(2) Uani d 1 . .
H H12A 1.027(4) 0.919(3) 0.2536(9) 0.027(4) Uiso d 1 . .
H H12B 1.143(3) 0.789(3) 0.2097(9) 0.030(5) Uiso d 1 . .
C C13 1.0527(3) 0.4265(2) 0.03239(7) 0.0335(3) Uani d 1 . .
H H13A 0.942(4) 0.487(3) 0.0070(10) 0.038(5) Uiso d 1 . .
H H13B 1.178(4) 0.399(3) 0.0052(11) 0.039(5) Uiso d 1 . .
H H13C 0.997(4) 0.314(3) 0.0495(11) 0.048(6) Uiso d 1 . .

loop_
_atom_site_aniso_label
_atom_site_aniso_U_11
_atom_site_aniso_U_22
_atom_site_aniso_U_33
_atom_site_aniso_U_12
_atom_site_aniso_U_13
_atom_site_aniso_U_23
O1 0.0226(4) 0.0202(3) 0.0218(3) -0.0006(3) 0.0036(3) 0.0012(3)
O2 0.0209(4) 0.0287(4) 0.0283(4) 0.0024(3) 0.0084(3) 0.0056(3)
O3 0.0406(5) 0.0230(4) 0.0302(4) -0.0094(4) 0.0161(4) -0.0036(3)
O4 0.0254(4) 0.0216(3) 0.0364(4) 0.0009(3) 0.0104(3) 0.0034(3)
O8 0.0203(4) 0.0466(6) 0.0527(6) 0.0001(4) 0.0012(4) -0.0295(5)
C5 0.0271(5) 0.0219(4) 0.0178(4) 0.0010(4) 0.0032(4) 0.0018(3)
C6 0.0197(4) 0.0237(4) 0.0216(4) 0.0030(4) 0.0022(3) 0.0031(4)
C7 0.0245(5) 0.0190(4) 0.0229(4) -0.0015(3) 0.0036(4) -0.0009(3)
C9 0.0254(5) 0.0200(4) 0.0248(4) -0.0010(4) 0.0074(4) -0.0021(4)
C10 0.0204(4) 0.0242(4) 0.0194(4) -0.0005(3) -0.0017(3) 0.0006(3)
C11 0.0261(5) 0.0259(5) 0.0351(6) 0.0023(4) -0.0018(5) 0.0018(5)
C12 0.0228(5) 0.0307(5) 0.0280(5) -0.0011(4) -0.0006(4) -0.0080(4)
C13 0.0401(7) 0.0305(6) 0.0298(5) 0.0008(5) -0.0020(5) -0.0109(5)

loop_
_atom_type_symbol
_atom_type_description
_atom_type_scat_dispersion_real
_atom_type_scat_dispersion_imag
_atom_type_scat_source
C C 0.0033 0.0016 'International Tables Vol C Tables 4.2.6.8 and 6.1.1.4'
H H 0.0000 0.0000 'International Tables Vol C Tables 4.2.6.8 and 6.1.1.4'
O O 0.0106 0.0060 'International Tables Vol C Tables 4.2.6.8 and 6.1.1.4'

loop_
_geom_angle_atom_site_label_1
_geom_angle_atom_site_label_2
_geom_angle_atom_site_label_3
_geom_angle_site_symmetry_1
_geom_angle_site_symmetry_3
_geom_angle
_geom_angle_publ_flag
C10 O1 C7 . . 105.93(8) ?
C6 O2 H2 . . 107.3(14) ?
C5 O3 C9 . . 110.76(9) ?
C5 O4 C7 . . 108.61(9) ?
C12 O8 H8 . . 106.6(17) ?
O3 C5 H5 . . 107.2(12) ?
O3 C5 C10 . . 107.79(9) ?
O4 C5 O3 . . 111.14(10) ?
O4 C5 H5 . . 107.7(13) ?
O4 C5 C10 . . 105.50(9) ?
C10 C5 H5 . . 117.5(14) ?
O2 C6 H6 . . 110.1(12) ?
O2 C6 C9 . . 113.91(9) ?
O2 C6 C10 . . 113.10(9) ?
C9 C6 H6 . . 107.9(12) ?
C10 C6 H6 . . 108.1(12) ?
C10 C6 C9 . . 103.33(9) ?
O1 C7 O4 . . 104.51(8) ?
O1 C7 C11 . . 109.53(10) ?
O1 C7 C13 . . 110.88(10) ?
O4 C7 C11 . . 109.11(10) ?
O4 C7 C13 . . 109.77(10) ?
C11 C7 C13 . . 112.71(11) ?
O3 C9 C6 . . 103.98(9) ?
O3 C9 H9 . . 105.9(10) ?
O3 C9 C12 . . 113.08(11) ?
C6 C9 H9 . . 111.5(11) ?
C12 C9 C6 . . 113.43(10) ?
C12 C9 H9 . . 108.6(10) ?
O1 C10 C5 . . 103.36(9) ?
O1 C10 C6 . . 111.84(8) ?
O1 C10 H10 . . 110.7(12) ?
C5 C10 H10 . . 114.3(11) ?
C6 C10 C5 . . 103.51(9) ?
C6 C10 H10 . . 112.6(12) ?
C7 C11 H11A . . 107.4(15) ?
C7 C11 H11B . . 112.8(14) ?
C7 C11 H11C . . 110.7(13) ?
H11A C11 H11B . . 105(2) ?
H11A C11 H11C . . 107(2) ?
H11B C11 H11C . . 113.2(18) ?
O8 C12 C9 . . 111.08(11) ?
O8 C12 H12A . . 110.5(13) ?
O8 C12 H12B . . 110.0(12) ?
C9 C12 H12A . . 109.2(12) ?
C9 C12 H12B . . 109.1(12) ?
H12A C12 H12B . . 106.9(16) ?
C7 C13 H13A . . 112.5(13) ?
C7 C13 H13B . . 109.5(14) ?
C7 C13 H13C . . 107.8(13) ?
H13A C13 H13B . . 107.1(18) ?
H13A C13 H13C . . 112(2) ?
H13B C13 H13C . . 108(2) ?

loop_
_geom_bond_atom_site_label_1
_geom_bond_atom_site_label_2
_geom_bond_site_symmetry_2
_geom_bond_distance
_geom_bond_publ_flag
O1 C7 . 1.4291(14) ?
O1 C10 . 1.4292(14) ?
O2 H2 . 0.88(3) ?
O2 C6 . 1.4071(14) ?
O3 C5 . 1.4120(14) ?
O3 C9 . 1.4409(14) ?
O4 C5 . 1.4090(15) ?
O4 C7 . 1.4380(14) ?
O8 H8 . 0.84(3) ?
O8 C12 . 1.4210(17) ?
C5 H5 . 0.947(19) ?
C5 C10 . 1.5267(16) ?
C6 H6 . 0.96(2) ?
C6 C9 . 1.5334(17) ?
C6 C10 . 1.5230(16) ?
C7 C11 . 1.5049(18) ?
C7 C13 . 1.5214(17) ?
C9 H9 . 0.993(17) ?
C9 C12 . 1.5135(18) ?
C10 H10 . 0.95(2) ?
C11 H11A . 1.00(3) ?
C11 H11B . 0.94(2) ?
C11 H11C . 0.93(3) ?
C12 H12A . 0.91(2) ?
C12 H12B . 0.95(2) ?
C13 H13A . 0.96(2) ?
C13 H13B . 0.96(2) ?
C13 H13C . 0.96(3) ?

loop_
_geom_hbond_atom_site_label_D
_geom_hbond_atom_site_label_H
_geom_hbond_atom_site_label_A
_geom_hbond_site_symmetry_A
_geom_hbond_distance_DH
_geom_hbond_distance_HA
_geom_hbond_distance_DA
_geom_hbond_angle_DHA
O2 H2 O8 1_455 0.88(2) 1.72(2) 2.5946(15) 169(2)
O8 H8 O2 3_755 0.84(2) 1.86(2) 2.6567(16) 158(2)
C12 H12B O1 . 0.95(2) 2.54(2) 3.1908(15) 126.1(14)

loop_
_geom_torsion_atom_site_label_1
_geom_torsion_atom_site_label_2
_geom_torsion_atom_site_label_3
_geom_torsion_atom_site_label_4
_geom_torsion_site_symmetry_1
_geom_torsion_site_symmetry_2
_geom_torsion_site_symmetry_3
_geom_torsion_site_symmetry_4
_geom_torsion
_geom_torsion_publ_flag
O2 C6 C9 O3 . . . . 155.65(9) ?
O2 C6 C9 C12 . . . . 32.41(13) ?
O2 C6 C10 O1 . . . . -41.18(13) ?
O2 C6 C10 C5 . . . . -151.81(9) ?
O3 C5 C10 O1 . . . . -102.57(10) ?
O3 C5 C10 C6 . . . . 14.19(12) ?
O3 C9 C12 O8 . . . . 56.97(13) ?
O4 C5 C10 O1 . . . . 16.25(11) ?
O4 C5 C10 C6 . . . . 133.01(9) ?
C5 O3 C9 C6 . . . . -24.89(13) ?
C5 O3 C9 C12 . . . . 98.58(12) ?
C5 O4 C7 O1 . . . . -24.63(12) ?
C5 O4 C7 C11 . . . . -141.71(10) ?
C5 O4 C7 C13 . . . . 94.33(12) ?
C6 C9 C12 O8 . . . . 175.05(9) ?
C7 O1 C10 C5 . . . . -31.62(10) ?
C7 O1 C10 C6 . . . . -142.34(9) ?
C7 O4 C5 O3 . . . . 121.62(10) ?
C7 O4 C5 C10 . . . . 5.06(12) ?
C9 O3 C5 O4 . . . . -108.31(11) ?
C9 O3 C5 C10 . . . . 6.84(13) ?
C9 C6 C10 O1 . . . . 82.45(11) ?
C9 C6 C10 C5 . . . . -28.18(11) ?
C10 O1 C7 O4 . . . . 35.34(11) ?
C10 O1 C7 C11 . . . . 152.12(9) ?
C10 O1 C7 C13 . . . . -82.87(11) ?
C10 C6 C9 O3 . . . . 32.55(11) ?
C10 C6 C9 C12 . . . . -90.68(11) ?

_cod_database_fobs_code 1559847
